data_4103071
loop_
_publ_author_name
'Neal P. Mankad'
'F. Dean Toste'

_publ_section_title
;
 C-C Coupling Reactivity of an Alkylgold(III) Fluoride Complex with
 Arylboronic Acids
;
_journal_name_full 'Journal of the American Chemical Society'
_journal_page_first 12859
_journal_page_last 12861
_journal_paper_doi 10.1021/ja106257n
_journal_volume 132
_journal_year 2010
_chemical_formula_sum 'C59 H81 Au2 Cl9 F2 N4'
_chemical_formula_weight 1597.26
_chemical_name_systematic
; 
 ? 
;
_space_group_IT_number 2
_symmetry_cell_setting triclinic
_symmetry_space_group_name_Hall '-P 1'
_symmetry_space_group_name_H-M 'P -1'
_atom_sites_solution_hydrogens geom
_atom_sites_solution_primary direct
_atom_sites_solution_secondary difmap
_audit_creation_method SHELXL-97
_cell_angle_alpha 90.313(4)
_cell_angle_beta 96.724(4)
_cell_angle_gamma 94.821(4)
_cell_formula_units_Z 2
_cell_length_a 12.199(4)
_cell_length_b 12.756(4)
_cell_length_c 20.890(7)
_cell_measurement_reflns_used 8523
_cell_measurement_temperature 95(2)
_cell_measurement_theta_max 23.01
_cell_measurement_theta_min 2.70
_cell_volume 3216.5(18)
_computing_cell_refinement 'Bruker SAINT'
_computing_data_collection 'Bruker APEX2'
_computing_data_reduction 'Bruker SAINT'
_computing_molecular_graphics 'Bruker SHELXTL'
_computing_publication_material 'Bruker SHELXTL'
_computing_structure_refinement 'SHELXL-97 (Sheldrick, 1997)'
_computing_structure_solution 'SHELXS-97 (Sheldrick, 1990)'
_diffrn_ambient_temperature 95(2)
_diffrn_measured_fraction_theta_full 0.973
_diffrn_measured_fraction_theta_max 0.973
_diffrn_measurement_device_type 'Bruker APEX-II CCD'
_diffrn_measurement_method '\f and \w scans'
_diffrn_radiation_monochromator graphite
_diffrn_radiation_source 'fine-focus sealed tube'
_diffrn_radiation_type MoK\a
_diffrn_radiation_wavelength 0.71073
_diffrn_reflns_av_R_equivalents 0.0670
_diffrn_reflns_av_sigmaI/netI 0.0848
_diffrn_reflns_limit_h_max 14
_diffrn_reflns_limit_h_min -14
_diffrn_reflns_limit_k_max 15
_diffrn_reflns_limit_k_min -15
_diffrn_reflns_limit_l_max 25
_diffrn_reflns_limit_l_min -25
_diffrn_reflns_number 43827
_diffrn_reflns_theta_full 25.51
_diffrn_reflns_theta_max 25.51
_diffrn_reflns_theta_min 2.42
_diffrn_standards_number 0
_exptl_absorpt_coefficient_mu 4.975
_exptl_absorpt_correction_T_max 0.7890
_exptl_absorpt_correction_T_min 0.6361
_exptl_absorpt_correction_type multi-scan
_exptl_crystal_colour colourless
_exptl_crystal_density_diffrn 1.649
_exptl_crystal_density_meas ?
_exptl_crystal_density_method 'not measured'
_exptl_crystal_description block
_exptl_crystal_F_000 1584
_exptl_crystal_size_max 0.10
_exptl_crystal_size_mid 0.10
_exptl_crystal_size_min 0.05
_platon_squeeze_details
; 
The asymmetric unit contains two fluoride anions and three chloroform 
molecules that were treated collectively as a diffuse contribution to the 
overall scattering without specific atom positions by SQUEEZE/PLATON. 
;
_refine_diff_density_max 1.567
_refine_diff_density_min -0.715
_refine_diff_density_rms 0.145
_refine_ls_extinction_method none
_refine_ls_goodness_of_fit_ref 0.775
_refine_ls_hydrogen_treatment constr
_refine_ls_matrix_type full
_refine_ls_number_parameters 596
_refine_ls_number_reflns 11668
_refine_ls_number_restraints 0
_refine_ls_restrained_S_all 0.775
_refine_ls_R_factor_all 0.0788
_refine_ls_R_factor_gt 0.0442
_refine_ls_shift/su_max 0.014
_refine_ls_shift/su_mean 0.000
_refine_ls_structure_factor_coef Fsqd
_refine_ls_weighting_details 'calc w=1/[\s^2^(Fo^2^)+(0.0525P)^2^+31.3970P] where P=(Fo^2^+2Fc^2^)/3'
_refine_ls_weighting_scheme calc
_refine_ls_wR_factor_gt 0.0948
_refine_ls_wR_factor_ref 0.1071
_reflns_number_gt 7807
_reflns_number_total 11668
_reflns_threshold_expression >2sigma(I)
_cod_data_source_file ja106257n_si_001.cif
_cod_data_source_block npm006p
_cod_depositor_comments
;
The following automatic conversions were performed:

'_exptl_crystal_density_meas' value 'not measured' was changed to '?'
- the value is perceived as not measured.

Automatic conversion script
Id: cif_fix_values 3008 2015-01-20 13:52:24Z robertas 
;
_cod_original_cell_volume 3216.6(17)
_cod_database_code 4103071

loop_
_symmetry_equiv_pos_as_xyz
'x, y, z'
'-x, -y, -z'

loop_
_atom_site_label
_atom_site_type_symbol
_atom_site_fract_x
_atom_site_fract_y
_atom_site_fract_z
_atom_site_U_iso_or_equiv
_atom_site_adp_type
_atom_site_occupancy
_atom_site_symmetry_multiplicity
_atom_site_calc_flag
_atom_site_refinement_flags
Au1 Au 0.96022(2) 0.38731(2) 0.468608(14) 0.02617(10) Uani 1 1 d .
Au2 Au 0.03857(2) 0.89266(2) 0.028426(15) 0.02774(10) Uani 1 1 d .
C1 C 0.9202(6) 0.3287(6) 0.3799(4) 0.0265(18) Uani 1 1 d .
C2 C 0.8389(7) 0.3082(6) 0.2793(4) 0.0305(19) Uani 1 1 d .
H2 H 0.7866 0.3121 0.2421 0.037 Uiso 1 1 calc R
C3 C 0.9318(7) 0.2573(6) 0.2840(3) 0.0283(18) Uani 1 1 d .
H3 H 0.9582 0.2195 0.2505 0.034 Uiso 1 1 calc R
C4 C 1.0722(7) 0.2136(6) 0.3758(4) 0.0302(19) Uani 1 1 d .
C5 C 1.0535(7) 0.1060(7) 0.3830(4) 0.033(2) Uani 1 1 d .
C6 C 1.1418(8) 0.0532(8) 0.4118(4) 0.045(2) Uani 1 1 d .
H6 H 1.1337 -0.0211 0.4159 0.055 Uiso 1 1 calc R
C7 C 1.2390(8) 0.1078(9) 0.4341(4) 0.049(3) Uani 1 1 d .
H7 H 1.2969 0.0714 0.4558 0.059 Uiso 1 1 calc R
C8 C 1.2555(8) 0.2134(8) 0.4261(4) 0.049(3) Uani 1 1 d .
H8 H 1.3252 0.2484 0.4421 0.059 Uiso 1 1 calc R
C9 C 1.1749(6) 0.2721(7) 0.3956(4) 0.0320(19) Uani 1 1 d .
C10 C 0.9441(8) 0.0439(6) 0.3593(4) 0.036(2) Uani 1 1 d .
H10 H 0.8896 0.0958 0.3450 0.043 Uiso 1 1 calc R
C11 C 0.9565(9) -0.0239(7) 0.3012(4) 0.055(3) Uani 1 1 d .
H11A H 1.0059 -0.0787 0.3142 0.083 Uiso 1 1 calc R
H11B H 0.9878 0.0199 0.2683 0.083 Uiso 1 1 calc R
H11C H 0.8837 -0.0569 0.2835 0.083 Uiso 1 1 calc R
C12 C 0.8969(8) -0.0221(7) 0.4110(4) 0.048(2) Uani 1 1 d .
H12A H 0.9399 -0.0831 0.4194 0.072 Uiso 1 1 calc R
H12B H 0.8195 -0.0463 0.3965 0.072 Uiso 1 1 calc R
H12C H 0.9005 0.0202 0.4506 0.072 Uiso 1 1 calc R
C13 C 1.1977(6) 0.3875(7) 0.3837(4) 0.036(2) Uani 1 1 d .
H13 H 1.1259 0.4172 0.3689 0.044 Uiso 1 1 calc R
C14 C 1.2711(7) 0.3992(7) 0.3302(4) 0.046(2) Uani 1 1 d .
H14A H 1.3414 0.3693 0.3437 0.069 Uiso 1 1 calc R
H14B H 1.2855 0.4740 0.3209 0.069 Uiso 1 1 calc R
H14C H 1.2340 0.3620 0.2914 0.069 Uiso 1 1 calc R
C15 C 1.2520(8) 0.4480(8) 0.4444(5) 0.054(3) Uani 1 1 d .
H15A H 1.2054 0.4360 0.4793 0.081 Uiso 1 1 calc R
H15B H 1.2602 0.5234 0.4353 0.081 Uiso 1 1 calc R
H15C H 1.3251 0.4234 0.4575 0.081 Uiso 1 1 calc R
C16 C 0.7389(6) 0.3984(7) 0.3611(4) 0.0310(19) Uani 1 1 d .
C17 C 0.7293(6) 0.5071(6) 0.3528(4) 0.0274(18) Uani 1 1 d .
C18 C 0.6388(7) 0.5458(7) 0.3772(4) 0.040(2) Uani 1 1 d .
H18 H 0.6284 0.6186 0.3736 0.048 Uiso 1 1 calc R
C19 C 0.5644(7) 0.4809(9) 0.4063(5) 0.051(3) Uani 1 1 d .
H19 H 0.5034 0.5098 0.4221 0.061 Uiso 1 1 calc R
C20 C 0.5757(8) 0.3783(9) 0.4129(5) 0.059(3) Uani 1 1 d .
H20 H 0.5245 0.3366 0.4350 0.071 Uiso 1 1 calc R
C21 C 0.6607(6) 0.3309(7) 0.3881(4) 0.038(2) Uani 1 1 d .
C22 C 0.8091(7) 0.5769(6) 0.3187(4) 0.035(2) Uani 1 1 d .
H22 H 0.8817 0.5452 0.3219 0.042 Uiso 1 1 calc R
C23 C 0.7628(7) 0.5813(7) 0.2476(4) 0.041(2) Uani 1 1 d .
H23A H 0.7512 0.5099 0.2292 0.062 Uiso 1 1 calc R
H23B H 0.8154 0.6237 0.2243 0.062 Uiso 1 1 calc R
H23C H 0.6920 0.6132 0.2439 0.062 Uiso 1 1 calc R
C24 C 0.8282(7) 0.6889(6) 0.3474(4) 0.043(2) Uani 1 1 d .
H24A H 0.7610 0.7255 0.3372 0.064 Uiso 1 1 calc R
H24B H 0.8899 0.7272 0.3290 0.064 Uiso 1 1 calc R
H24C H 0.8458 0.6855 0.3943 0.064 Uiso 1 1 calc R
C25 C 0.6655(7) 0.2119(7) 0.3883(5) 0.047(2) Uani 1 1 d .
H25 H 0.7444 0.1980 0.3862 0.056 Uiso 1 1 calc R
C26 C 0.5979(10) 0.1637(9) 0.3271(6) 0.081(4) Uani 1 1 d .
H26A H 0.5200 0.1774 0.3270 0.121 Uiso 1 1 calc R
H26B H 0.6039 0.0876 0.3262 0.121 Uiso 1 1 calc R
H26C H 0.6265 0.1953 0.2891 0.121 Uiso 1 1 calc R
C27 C 0.6314(10) 0.1623(10) 0.4489(6) 0.080(4) Uani 1 1 d .
H27A H 0.6710 0.2007 0.4865 0.121 Uiso 1 1 calc R
H27B H 0.6495 0.0888 0.4502 0.121 Uiso 1 1 calc R
H27C H 0.5514 0.1648 0.4493 0.121 Uiso 1 1 calc R
C28 C 0.9335(8) 0.2424(7) 0.5047(4) 0.046(2) Uani 1 1 d .
H28A H 0.8657 0.2069 0.4818 0.068 Uiso 1 1 calc R
H28B H 0.9255 0.2483 0.5507 0.068 Uiso 1 1 calc R
H28C H 0.9964 0.2016 0.4991 0.068 Uiso 1 1 calc R
C29 C 0.0844(6) 0.8419(6) 0.1159(3) 0.0273(18) Uani 1 1 d .
C30 C 0.1680(7) 0.8340(6) 0.2158(4) 0.0316(19) Uani 1 1 d .
H30 H 0.2204 0.8474 0.2529 0.038 Uiso 1 1 calc R
C31 C 0.0761(7) 0.7720(6) 0.2126(4) 0.0305(19) Uani 1 1 d .
H31 H 0.0509 0.7312 0.2468 0.037 Uiso 1 1 calc R
C32 C -0.0690(7) 0.7053(6) 0.1234(4) 0.0319(19) Uani 1 1 d .
C33 C -0.1725(7) 0.7443(7) 0.1046(4) 0.037(2) Uani 1 1 d .
C34 C -0.2567(7) 0.6723(8) 0.0764(4) 0.042(2) Uani 1 1 d .
H34 H -0.3264 0.6964 0.0609 0.050 Uiso 1 1 calc R
C35 C -0.2419(8) 0.5694(8) 0.0704(4) 0.049(3) Uani 1 1 d .
H35 H -0.3023 0.5220 0.0527 0.058 Uiso 1 1 calc R
C36 C -0.1401(7) 0.5314(7) 0.0896(4) 0.041(2) Uani 1 1 d .
H36 H -0.1307 0.4588 0.0840 0.049 Uiso 1 1 calc R
C37 C -0.0530(7) 0.5986(6) 0.1166(4) 0.0293(18) Uani 1 1 d .
C38 C -0.1976(8) 0.8572(7) 0.1140(5) 0.045(2) Uani 1 1 d .
H38 H -0.1257 0.8985 0.1288 0.054 Uiso 1 1 calc R
C39 C -0.2720(8) 0.8644(8) 0.1676(4) 0.049(2) Uani 1 1 d .
H39A H -0.3443 0.8264 0.1541 0.074 Uiso 1 1 calc R
H39B H -0.2820 0.9385 0.1761 0.074 Uiso 1 1 calc R
H39C H -0.2375 0.8331 0.2068 0.074 Uiso 1 1 calc R
C40 C -0.2464(8) 0.9071(8) 0.0528(5) 0.057(3) Uani 1 1 d .
H40A H -0.1980 0.8996 0.0190 0.086 Uiso 1 1 calc R
H40B H -0.2527 0.9820 0.0610 0.086 Uiso 1 1 calc R
H40C H -0.3200 0.8722 0.0388 0.086 Uiso 1 1 calc R
C41 C 0.0592(7) 0.5559(6) 0.1386(4) 0.034(2) Uani 1 1 d .
H41 H 0.1146 0.6170 0.1512 0.040 Uiso 1 1 calc R
C42 C 0.0502(9) 0.4866(8) 0.1977(4) 0.054(3) Uani 1 1 d .
H42A H 0.0281 0.5283 0.2329 0.081 Uiso 1 1 calc R
H42B H 0.1222 0.4599 0.2114 0.081 Uiso 1 1 calc R
H42C H -0.0054 0.4274 0.1867 0.081 Uiso 1 1 calc R
C43 C 0.1006(8) 0.4940(7) 0.0852(4) 0.045(2) Uani 1 1 d .
H43A H 0.0484 0.4325 0.0732 0.068 Uiso 1 1 calc R
H43B H 0.1736 0.4708 0.1004 0.068 Uiso 1 1 calc R
H43C H 0.1064 0.5388 0.0476 0.068 Uiso 1 1 calc R
C44 C 0.2696(6) 0.9368(7) 0.1346(4) 0.034(2) Uani 1 1 d .
C45 C 0.2885(7) 1.0426(6) 0.1495(4) 0.0329(19) Uani 1 1 d .
C46 C 0.3851(7) 1.0989(7) 0.1319(4) 0.038(2) Uani 1 1 d .
H46 H 0.3993 1.1722 0.1406 0.046 Uiso 1 1 calc R
C47 C 0.4579(8) 1.0446(8) 0.1018(5) 0.052(3) Uani 1 1 d .
H47 H 0.5237 1.0815 0.0907 0.063 Uiso 1 1 calc R
C48 C 0.4387(8) 0.9378(8) 0.0870(5) 0.052(3) Uani 1 1 d .
H48 H 0.4902 0.9030 0.0656 0.062 Uiso 1 1 calc R
C49 C 0.3441(7) 0.8824(7) 0.1037(4) 0.038(2) Uani 1 1 d .
C50 C 0.2095(7) 1.1020(6) 0.1843(4) 0.036(2) Uani 1 1 d .
H50 H 0.1366 1.0589 0.1806 0.043 Uiso 1 1 calc R
C51 C 0.2534(8) 1.1135(8) 0.2563(4) 0.048(3) Uani 1 1 d .
H51A H 0.2709 1.0447 0.2732 0.073 Uiso 1 1 calc R
H51B H 0.1968 1.1410 0.2798 0.073 Uiso 1 1 calc R
H51C H 0.3204 1.1623 0.2616 0.073 Uiso 1 1 calc R
C52 C 0.1894(8) 1.2105(7) 0.1557(5) 0.048(2) Uani 1 1 d .
H52A H 0.2598 1.2545 0.1588 0.072 Uiso 1 1 calc R
H52B H 0.1373 1.2443 0.1798 0.072 Uiso 1 1 calc R
H52C H 0.1585 1.2020 0.1104 0.072 Uiso 1 1 calc R
C53 C 0.3274(8) 0.7644(8) 0.0905(4) 0.047(2) Uani 1 1 d .
H53 H 0.2463 0.7434 0.0890 0.057 Uiso 1 1 calc R
C54 C 0.3852(9) 0.7061(8) 0.1447(5) 0.063(3) Uani 1 1 d .
H54A H 0.4655 0.7169 0.1437 0.095 Uiso 1 1 calc R
H54B H 0.3615 0.6309 0.1400 0.095 Uiso 1 1 calc R
H54C H 0.3664 0.7324 0.1859 0.095 Uiso 1 1 calc R
C55 C 0.3624(9) 0.7336(9) 0.0259(5) 0.070(3) Uani 1 1 d .
H55A H 0.4435 0.7408 0.0285 0.106 Uiso 1 1 calc R
H55B H 0.3314 0.7796 -0.0077 0.106 Uiso 1 1 calc R
H55C H 0.3351 0.6604 0.0153 0.106 Uiso 1 1 calc R
C56 C 0.0503(8) 0.7493(6) -0.0113(4) 0.045(2) Uani 1 1 d .
H56A H 0.0870 0.7045 0.0211 0.067 Uiso 1 1 calc R
H56B H 0.0937 0.7572 -0.0478 0.067 Uiso 1 1 calc R
H56C H -0.0240 0.7170 -0.0263 0.067 Uiso 1 1 calc R
F1 F 1.0110(4) 0.4531(4) 0.5562(2) 0.0489(13) Uani 1 1 d .
F2 F -0.0196(4) 0.9522(4) -0.0572(3) 0.0538(14) Uani 1 1 d .
N1 N 0.9818(5) 0.2704(4) 0.3471(3) 0.0204(13) Uani 1 1 d .
N2 N 0.8344(5) 0.3537(5) 0.3390(3) 0.0255(14) Uani 1 1 d .
N3 N 0.0218(5) 0.7764(5) 0.1502(3) 0.0267(15) Uani 1 1 d .
N4 N 0.1752(5) 0.8767(5) 0.1547(3) 0.0303(16) Uani 1 1 d .

loop_
_atom_site_aniso_label
_atom_site_aniso_U_11
_atom_site_aniso_U_22
_atom_site_aniso_U_33
_atom_site_aniso_U_23
_atom_site_aniso_U_13
_atom_site_aniso_U_12
Au1 0.02460(18) 0.02001(18) 0.03327(18) -0.00401(13) 0.00250(14) -0.00014(13)
Au2 0.02863(19) 0.01762(18) 0.03857(19) 0.00269(14) 0.00915(15) 0.00403(14)
C1 0.029(4) 0.015(4) 0.033(4) 0.004(3) 0.001(4) -0.009(3)
C2 0.032(5) 0.033(5) 0.025(4) 0.005(4) -0.003(3) 0.003(4)
C3 0.041(5) 0.029(5) 0.014(3) 0.001(3) -0.002(3) 0.002(4)
C4 0.033(5) 0.030(5) 0.029(4) -0.008(4) 0.004(4) 0.009(4)
C5 0.041(5) 0.035(5) 0.021(4) 0.005(4) 0.000(4) 0.008(4)
C6 0.060(6) 0.041(6) 0.040(5) 0.009(4) 0.014(5) 0.022(5)
C7 0.034(5) 0.070(8) 0.044(5) 0.016(5) -0.003(4) 0.014(5)
C8 0.033(5) 0.064(7) 0.047(5) 0.005(5) -0.002(4) -0.003(5)
C9 0.022(4) 0.044(5) 0.030(4) -0.006(4) 0.003(3) 0.000(4)
C10 0.057(6) 0.025(5) 0.026(4) -0.003(4) 0.005(4) 0.004(4)
C11 0.087(8) 0.034(6) 0.041(5) -0.010(4) 0.003(5) -0.008(5)
C12 0.069(7) 0.022(5) 0.051(6) -0.007(4) 0.011(5) -0.004(5)
C13 0.019(4) 0.044(6) 0.044(5) -0.022(4) 0.000(4) -0.007(4)
C14 0.036(5) 0.047(6) 0.055(6) -0.007(5) 0.010(4) 0.004(4)
C15 0.038(5) 0.063(7) 0.058(6) -0.029(5) 0.002(5) -0.007(5)
C16 0.017(4) 0.042(5) 0.035(4) 0.003(4) 0.005(3) 0.006(4)
C17 0.020(4) 0.032(5) 0.030(4) -0.003(4) 0.002(3) 0.002(3)
C18 0.034(5) 0.037(5) 0.046(5) -0.007(4) -0.010(4) 0.000(4)
C19 0.024(5) 0.077(8) 0.055(6) 0.006(6) 0.008(4) 0.015(5)
C20 0.028(5) 0.075(8) 0.078(7) 0.029(6) 0.029(5) -0.002(5)
C21 0.016(4) 0.044(6) 0.053(5) 0.014(4) 0.005(4) -0.009(4)
C22 0.044(5) 0.019(4) 0.042(5) -0.001(4) 0.007(4) -0.003(4)
C23 0.043(5) 0.041(6) 0.039(5) 0.016(4) 0.003(4) 0.000(4)
C24 0.045(5) 0.025(5) 0.058(6) -0.001(4) 0.011(5) -0.002(4)
C25 0.023(5) 0.039(6) 0.077(7) 0.020(5) 0.009(5) -0.010(4)
C26 0.070(8) 0.050(7) 0.113(10) 0.016(7) -0.011(7) -0.019(6)
C27 0.076(8) 0.073(9) 0.095(9) 0.043(7) 0.027(7) 0.001(7)
C28 0.067(7) 0.031(5) 0.036(5) 0.008(4) -0.003(5) 0.001(5)
C29 0.027(4) 0.029(5) 0.027(4) -0.004(3) 0.000(3) 0.011(4)
C30 0.030(5) 0.033(5) 0.032(4) -0.006(4) 0.011(4) -0.003(4)
C31 0.038(5) 0.023(4) 0.033(4) 0.000(3) 0.010(4) 0.007(4)
C32 0.033(5) 0.029(5) 0.033(4) 0.009(4) 0.005(4) -0.004(4)
C33 0.026(4) 0.045(6) 0.039(5) 0.011(4) 0.004(4) 0.001(4)
C34 0.027(5) 0.055(7) 0.045(5) 0.017(5) 0.007(4) 0.006(4)
C35 0.044(6) 0.061(7) 0.034(5) 0.010(5) -0.008(4) -0.016(5)
C36 0.050(6) 0.036(5) 0.034(5) -0.009(4) 0.006(4) -0.011(4)
C37 0.035(5) 0.025(5) 0.030(4) 0.005(3) 0.010(4) 0.001(4)
C38 0.042(5) 0.032(5) 0.064(6) 0.027(5) 0.011(5) 0.017(4)
C39 0.044(6) 0.047(6) 0.058(6) 0.016(5) 0.008(5) 0.013(5)
C40 0.035(5) 0.071(8) 0.072(7) 0.033(6) 0.018(5) 0.024(5)
C41 0.042(5) 0.025(5) 0.031(4) -0.003(4) -0.007(4) 0.006(4)
C42 0.070(7) 0.044(6) 0.052(6) 0.016(5) 0.006(5) 0.021(5)
C43 0.059(6) 0.027(5) 0.048(5) -0.015(4) -0.001(5) 0.006(4)
C44 0.023(4) 0.037(5) 0.039(5) 0.000(4) 0.002(4) -0.004(4)
C45 0.038(5) 0.022(4) 0.039(5) -0.004(4) 0.008(4) -0.002(4)
C46 0.028(5) 0.028(5) 0.057(6) -0.009(4) 0.011(4) -0.014(4)
C47 0.042(6) 0.042(6) 0.076(7) -0.005(5) 0.027(5) -0.010(5)
C48 0.040(6) 0.058(7) 0.066(7) 0.015(5) 0.033(5) 0.013(5)
C49 0.036(5) 0.033(5) 0.048(5) -0.009(4) 0.019(4) 0.005(4)
C50 0.048(5) 0.020(5) 0.040(5) -0.009(4) 0.012(4) -0.002(4)
C51 0.058(6) 0.045(6) 0.045(5) -0.021(5) 0.015(5) 0.008(5)
C52 0.056(6) 0.029(5) 0.058(6) -0.003(4) 0.005(5) 0.001(5)
C53 0.037(5) 0.052(6) 0.054(6) -0.022(5) 0.008(5) 0.012(5)
C54 0.062(7) 0.049(7) 0.073(7) -0.029(6) -0.013(6) 0.005(5)
C55 0.066(7) 0.063(8) 0.084(8) -0.041(6) 0.031(6) -0.005(6)
C56 0.065(6) 0.023(5) 0.050(5) 0.002(4) 0.009(5) 0.021(4)
F1 0.049(3) 0.041(3) 0.053(3) -0.005(2) -0.002(3) 0.000(3)
F2 0.055(3) 0.041(3) 0.065(4) 0.007(3) 0.003(3) 0.010(3)
N1 0.022(3) 0.011(3) 0.029(3) -0.003(3) 0.005(3) 0.000(3)
N2 0.018(3) 0.023(4) 0.036(4) 0.007(3) 0.004(3) 0.001(3)
N3 0.026(3) 0.022(4) 0.032(4) 0.000(3) 0.003(3) 0.005(3)
N4 0.031(4) 0.021(4) 0.038(4) -0.010(3) 0.006(3) -0.001(3)

loop_
_atom_type_symbol
_atom_type_description
_atom_type_scat_dispersion_real
_atom_type_scat_dispersion_imag
_atom_type_scat_source
C C 0.0033 0.0016 'International Tables Vol C Tables 4.2.6.8 and 6.1.1.4'
H H 0.0000 0.0000 'International Tables Vol C Tables 4.2.6.8 and 6.1.1.4'
N N 0.0061 0.0033 'International Tables Vol C Tables 4.2.6.8 and 6.1.1.4'
F F 0.0171 0.0103 'International Tables Vol C Tables 4.2.6.8 and 6.1.1.4'
Cl Cl 0.1484 0.1585 'International Tables Vol C Tables 4.2.6.8 and 6.1.1.4'
Au Au -2.0133 8.8022 'International Tables Vol C Tables 4.2.6.8 and 6.1.1.4'

loop_
_geom_angle_atom_site_label_1
_geom_angle_atom_site_label_2
_geom_angle_atom_site_label_3
_geom_angle
_geom_angle_site_symmetry_1
_geom_angle_site_symmetry_3
C1 Au1 C28 89.9(3) . .
C1 Au1 F1 175.6(3) . .
C28 Au1 F1 93.2(3) . .
C1 Au1 F1 97.7(2) . 2_766
C28 Au1 F1 172.2(3) . 2_766
F1 Au1 F1 79.3(2) . 2_766
C1 Au1 Au1 136.1(2) . 2_766
C28 Au1 Au1 133.9(2) . 2_766
F1 Au1 Au1 40.76(15) . 2_766
F1 Au1 Au1 38.51(13) 2_766 2_766
C29 Au2 F2 174.3(3) . .
C29 Au2 C56 91.7(3) . .
F2 Au2 C56 92.5(3) . .
C29 Au2 F2 95.9(3) . 2_575
F2 Au2 F2 79.9(2) . 2_575
C56 Au2 F2 172.4(3) . 2_575
C29 Au2 Au2 134.8(2) . 2_575
F2 Au2 Au2 40.92(15) . 2_575
C56 Au2 Au2 133.4(3) . 2_575
F2 Au2 Au2 39.01(14) 2_575 2_575
N2 C1 N1 107.5(6) . .
N2 C1 Au1 125.2(6) . .
N1 C1 Au1 126.6(5) . .
C3 C2 N2 106.7(6) . .
C3 C2 H2 126.6 . .
N2 C2 H2 126.6 . .
C2 C3 N1 107.1(7) . .
C2 C3 H3 126.4 . .
N1 C3 H3 126.4 . .
C5 C4 C9 123.9(7) . .
C5 C4 N1 118.3(7) . .
C9 C4 N1 117.7(7) . .
C4 C5 C6 117.2(8) . .
C4 C5 C10 123.3(7) . .
C6 C5 C10 119.5(8) . .
C7 C6 C5 120.1(9) . .
C7 C6 H6 119.9 . .
C5 C6 H6 119.9 . .
C6 C7 C8 121.5(9) . .
C6 C7 H7 119.3 . .
C8 C7 H7 119.3 . .
C7 C8 C9 122.7(9) . .
C7 C8 H8 118.6 . .
C9 C8 H8 118.6 . .
C8 C9 C4 114.4(8) . .
C8 C9 C13 121.6(7) . .
C4 C9 C13 124.0(7) . .
C12 C10 C11 110.5(7) . .
C12 C10 C5 113.2(7) . .
C11 C10 C5 110.6(8) . .
C12 C10 H10 107.4 . .
C11 C10 H10 107.4 . .
C5 C10 H10 107.4 . .
C10 C11 H11A 109.5 . .
C10 C11 H11B 109.5 . .
H11A C11 H11B 109.5 . .
C10 C11 H11C 109.5 . .
H11A C11 H11C 109.5 . .
H11B C11 H11C 109.5 . .
C10 C12 H12A 109.5 . .
C10 C12 H12B 109.5 . .
H12A C12 H12B 109.5 . .
C10 C12 H12C 109.5 . .
H12A C12 H12C 109.5 . .
H12B C12 H12C 109.5 . .
C9 C13 C14 108.1(7) . .
C9 C13 C15 112.3(8) . .
C14 C13 C15 110.7(7) . .
C9 C13 H13 108.6 . .
C14 C13 H13 108.6 . .
C15 C13 H13 108.6 . .
C13 C14 H14A 109.5 . .
C13 C14 H14B 109.5 . .
H14A C14 H14B 109.5 . .
C13 C14 H14C 109.5 . .
H14A C14 H14C 109.5 . .
H14B C14 H14C 109.5 . .
C13 C15 H15A 109.5 . .
C13 C15 H15B 109.5 . .
H15A C15 H15B 109.5 . .
C13 C15 H15C 109.5 . .
H15A C15 H15C 109.5 . .
H15B C15 H15C 109.5 . .
C21 C16 C17 123.6(7) . .
C21 C16 N2 118.4(7) . .
C17 C16 N2 118.0(7) . .
C18 C17 C16 115.3(7) . .
C18 C17 C22 121.8(8) . .
C16 C17 C22 123.0(7) . .
C19 C18 C17 121.4(9) . .
C19 C18 H18 119.3 . .
C17 C18 H18 119.3 . .
C20 C19 C18 121.6(9) . .
C20 C19 H19 119.2 . .
C18 C19 H19 119.2 . .
C19 C20 C21 121.6(9) . .
C19 C20 H20 119.2 . .
C21 C20 H20 119.2 . .
C20 C21 C16 116.2(8) . .
C20 C21 C25 121.6(8) . .
C16 C21 C25 122.2(8) . .
C17 C22 C23 108.4(7) . .
C17 C22 C24 112.7(7) . .
C23 C22 C24 109.5(7) . .
C17 C22 H22 108.7 . .
C23 C22 H22 108.7 . .
C24 C22 H22 108.7 . .
C22 C23 H23A 109.5 . .
C22 C23 H23B 109.5 . .
H23A C23 H23B 109.5 . .
C22 C23 H23C 109.5 . .
H23A C23 H23C 109.5 . .
H23B C23 H23C 109.5 . .
C22 C24 H24A 109.5 . .
C22 C24 H24B 109.5 . .
H24A C24 H24B 109.5 . .
C22 C24 H24C 109.5 . .
H24A C24 H24C 109.5 . .
H24B C24 H24C 109.5 . .
C27 C25 C21 113.0(9) . .
C27 C25 C26 112.7(9) . .
C21 C25 C26 109.4(8) . .
C27 C25 H25 107.1 . .
C21 C25 H25 107.1 . .
C26 C25 H25 107.1 . .
C25 C26 H26A 109.5 . .
C25 C26 H26B 109.5 . .
H26A C26 H26B 109.5 . .
C25 C26 H26C 109.5 . .
H26A C26 H26C 109.5 . .
H26B C26 H26C 109.5 . .
C25 C27 H27A 109.5 . .
C25 C27 H27B 109.5 . .
H27A C27 H27B 109.5 . .
C25 C27 H27C 109.5 . .
H27A C27 H27C 109.5 . .
H27B C27 H27C 109.5 . .
Au1 C28 H28A 109.5 . .
Au1 C28 H28B 109.5 . .
H28A C28 H28B 109.5 . .
Au1 C28 H28C 109.5 . .
H28A C28 H28C 109.5 . .
H28B C28 H28C 109.5 . .
N4 C29 N3 107.7(6) . .
N4 C29 Au2 126.2(6) . .
N3 C29 Au2 125.5(5) . .
C31 C30 N4 107.8(7) . .
C31 C30 H30 126.1 . .
N4 C30 H30 126.1 . .
C30 C31 N3 107.9(7) . .
C30 C31 H31 126.0 . .
N3 C31 H31 126.0 . .
C37 C32 C33 121.6(7) . .
C37 C32 N3 119.2(7) . .
C33 C32 N3 119.2(7) . .
C34 C33 C32 116.7(8) . .
C34 C33 C38 118.8(8) . .
C32 C33 C38 124.5(8) . .
C35 C34 C33 121.8(8) . .
C35 C34 H34 119.1 . .
C33 C34 H34 119.1 . .
C34 C35 C36 121.2(8) . .
C34 C35 H35 119.4 . .
C36 C35 H35 119.4 . .
C37 C36 C35 119.9(9) . .
C37 C36 H36 120.0 . .
C35 C36 H36 120.0 . .
C36 C37 C32 118.7(8) . .
C36 C37 C41 119.8(7) . .
C32 C37 C41 121.5(7) . .
C40 C38 C33 113.5(8) . .
C40 C38 C39 111.3(7) . .
C33 C38 C39 110.1(7) . .
C40 C38 H38 107.2 . .
C33 C38 H38 107.2 . .
C39 C38 H38 107.2 . .
C38 C39 H39A 109.5 . .
C38 C39 H39B 109.5 . .
H39A C39 H39B 109.5 . .
C38 C39 H39C 109.5 . .
H39A C39 H39C 109.5 . .
H39B C39 H39C 109.5 . .
C38 C40 H40A 109.5 . .
C38 C40 H40B 109.5 . .
H40A C40 H40B 109.5 . .
C38 C40 H40C 109.5 . .
H40A C40 H40C 109.5 . .
H40B C40 H40C 109.5 . .
C43 C41 C42 109.9(7) . .
C43 C41 C37 111.9(6) . .
C42 C41 C37 110.1(7) . .
C43 C41 H41 108.3 . .
C42 C41 H41 108.3 . .
C37 C41 H41 108.3 . .
C41 C42 H42A 109.5 . .
C41 C42 H42B 109.5 . .
H42A C42 H42B 109.5 . .
C41 C42 H42C 109.5 . .
H42A C42 H42C 109.5 . .
H42B C42 H42C 109.5 . .
C41 C43 H43A 109.5 . .
C41 C43 H43B 109.5 . .
H43A C43 H43B 109.5 . .
C41 C43 H43C 109.5 . .
H43A C43 H43C 109.5 . .
H43B C43 H43C 109.5 . .
C45 C44 C49 122.2(8) . .
C45 C44 N4 120.2(7) . .
C49 C44 N4 117.5(7) . .
C44 C45 C46 119.0(8) . .
C44 C45 C50 122.7(7) . .
C46 C45 C50 118.3(7) . .
C47 C46 C45 118.3(8) . .
C47 C46 H46 120.9 . .
C45 C46 H46 120.9 . .
C46 C47 C48 122.5(9) . .
C46 C47 H47 118.8 . .
C48 C47 H47 118.8 . .
C49 C48 C47 119.6(9) . .
C49 C48 H48 120.2 . .
C47 C48 H48 120.2 . .
C48 C49 C44 118.4(8) . .
C48 C49 C53 118.9(8) . .
C44 C49 C53 122.6(8) . .
C45 C50 C52 113.4(7) . .
C45 C50 C51 109.5(7) . .
C52 C50 C51 110.2(7) . .
C45 C50 H50 107.8 . .
C52 C50 H50 107.8 . .
C51 C50 H50 107.8 . .
C50 C51 H51A 109.5 . .
C50 C51 H51B 109.5 . .
H51A C51 H51B 109.5 . .
C50 C51 H51C 109.5 . .
H51A C51 H51C 109.5 . .
H51B C51 H51C 109.5 . .
C50 C52 H52A 109.5 . .
C50 C52 H52B 109.5 . .
H52A C52 H52B 109.5 . .
C50 C52 H52C 109.5 . .
H52A C52 H52C 109.5 . .
H52B C52 H52C 109.5 . .
C54 C53 C49 110.6(7) . .
C54 C53 C55 111.4(8) . .
C49 C53 C55 112.7(9) . .
C54 C53 H53 107.3 . .
C49 C53 H53 107.3 . .
C55 C53 H53 107.3 . .
C53 C54 H54A 109.5 . .
C53 C54 H54B 109.5 . .
H54A C54 H54B 109.5 . .
C53 C54 H54C 109.5 . .
H54A C54 H54C 109.5 . .
H54B C54 H54C 109.5 . .
C53 C55 H55A 109.5 . .
C53 C55 H55B 109.5 . .
H55A C55 H55B 109.5 . .
C53 C55 H55C 109.5 . .
H55A C55 H55C 109.5 . .
H55B C55 H55C 109.5 . .
Au2 C56 H56A 109.5 . .
Au2 C56 H56B 109.5 . .
H56A C56 H56B 109.5 . .
Au2 C56 H56C 109.5 . .
H56A C56 H56C 109.5 . .
H56B C56 H56C 109.5 . .
Au1 F1 Au1 100.7(2) . 2_766
Au2 F2 Au2 100.1(2) . 2_575
C1 N1 C3 108.8(6) . .
C1 N1 C4 124.9(6) . .
C3 N1 C4 125.2(6) . .
C1 N2 C2 109.7(6) . .
C1 N2 C16 122.0(6) . .
C2 N2 C16 126.5(6) . .
C29 N3 C31 108.1(6) . .
C29 N3 C32 125.2(6) . .
C31 N3 C32 125.1(7) . .
C29 N4 C30 108.4(7) . .
C29 N4 C44 125.2(7) . .
C30 N4 C44 126.0(6) . .

loop_
_geom_bond_atom_site_label_1
_geom_bond_atom_site_label_2
_geom_bond_distance
_geom_bond_site_symmetry_2
Au1 C1 1.987(7) .
Au1 C28 2.015(8) .
Au1 F1 2.016(5) .
Au1 F1 2.114(5) 2_766
Au1 Au1 3.1811(10) 2_766
Au2 C29 1.977(7) .
Au2 F2 2.022(5) .
Au2 C56 2.026(8) .
Au2 F2 2.104(5) 2_575
Au2 Au2 3.1626(10) 2_575
C1 N2 1.333(9) .
C1 N1 1.339(9) .
C2 C3 1.347(11) .
C2 N2 1.381(9) .
C2 H2 0.9500 .
C3 N1 1.390(8) .
C3 H3 0.9500 .
C4 C5 1.384(11) .
C4 C9 1.420(11) .
C4 N1 1.443(9) .
C5 C6 1.397(11) .
C5 C10 1.522(12) .
C6 C7 1.354(13) .
C6 H6 0.9500 .
C7 C8 1.360(13) .
C7 H7 0.9500 .
C8 C9 1.384(12) .
C8 H8 0.9500 .
C9 C13 1.502(12) .
C10 C12 1.511(12) .
C10 C11 1.516(11) .
C10 H10 1.0000 .
C11 H11A 0.9800 .
C11 H11B 0.9800 .
C11 H11C 0.9800 .
C12 H12A 0.9800 .
C12 H12B 0.9800 .
C12 H12C 0.9800 .
C13 C14 1.511(12) .
C13 C15 1.534(10) .
C13 H13 1.0000 .
C14 H14A 0.9800 .
C14 H14B 0.9800 .
C14 H14C 0.9800 .
C15 H15A 0.9800 .
C15 H15B 0.9800 .
C15 H15C 0.9800 .
C16 C21 1.401(11) .
C16 C17 1.411(11) .
C16 N2 1.459(9) .
C17 C18 1.394(11) .
C17 C22 1.507(11) .
C18 C19 1.374(13) .
C18 H18 0.9500 .
C19 C20 1.333(13) .
C19 H19 0.9500 .
C20 C21 1.391(13) .
C20 H20 0.9500 .
C21 C25 1.523(12) .
C22 C23 1.528(11) .
C22 C24 1.535(11) .
C22 H22 1.0000 .
C23 H23A 0.9800 .
C23 H23B 0.9800 .
C23 H23C 0.9800 .
C24 H24A 0.9800 .
C24 H24B 0.9800 .
C24 H24C 0.9800 .
C25 C27 1.504(13) .
C25 C26 1.534(14) .
C25 H25 1.0000 .
C26 H26A 0.9800 .
C26 H26B 0.9800 .
C26 H26C 0.9800 .
C27 H27A 0.9800 .
C27 H27B 0.9800 .
C27 H27C 0.9800 .
C28 H28A 0.9800 .
C28 H28B 0.9800 .
C28 H28C 0.9800 .
C29 N4 1.336(9) .
C29 N3 1.348(10) .
C30 C31 1.312(11) .
C30 N4 1.399(10) .
C30 H30 0.9500 .
C31 N3 1.395(9) .
C31 H31 0.9500 .
C32 C37 1.399(11) .
C32 C33 1.411(11) .
C32 N3 1.430(10) .
C33 C34 1.393(12) .
C33 C38 1.514(12) .
C34 C35 1.346(13) .
C34 H34 0.9500 .
C35 C36 1.388(13) .
C35 H35 0.9500 .
C36 C37 1.374(11) .
C36 H36 0.9500 .
C37 C41 1.537(11) .
C38 C40 1.513(12) .
C38 C39 1.528(12) .
C38 H38 1.0000 .
C39 H39A 0.9800 .
C39 H39B 0.9800 .
C39 H39C 0.9800 .
C40 H40A 0.9800 .
C40 H40B 0.9800 .
C40 H40C 0.9800 .
C41 C43 1.522(11) .
C41 C42 1.531(12) .
C41 H41 1.0000 .
C42 H42A 0.9800 .
C42 H42B 0.9800 .
C42 H42C 0.9800 .
C43 H43A 0.9800 .
C43 H43B 0.9800 .
C43 H43C 0.9800 .
C44 C45 1.379(11) .
C44 C49 1.400(11) .
C44 N4 1.435(10) .
C45 C46 1.414(11) .
C45 C50 1.520(11) .
C46 C47 1.376(12) .
C46 H46 0.9500 .
C47 C48 1.389(13) .
C47 H47 0.9500 .
C48 C49 1.383(12) .
C48 H48 0.9500 .
C49 C53 1.520(12) .
C50 C52 1.537(11) .
C50 C51 1.537(11) .
C50 H50 1.0000 .
C51 H51A 0.9800 .
C51 H51B 0.9800 .
C51 H51C 0.9800 .
C52 H52A 0.9800 .
C52 H52B 0.9800 .
C52 H52C 0.9800 .
C53 C54 1.497(13) .
C53 C55 1.523(13) .
C53 H53 1.0000 .
C54 H54A 0.9800 .
C54 H54B 0.9800 .
C54 H54C 0.9800 .
C55 H55A 0.9800 .
C55 H55B 0.9800 .
C55 H55C 0.9800 .
C56 H56A 0.9800 .
C56 H56B 0.9800 .
C56 H56C 0.9800 .
F1 Au1 2.114(5) 2_766
F2 Au2 2.104(5) 2_575

loop_
_platon_squeeze_void_nr
_platon_squeeze_void_average_x
_platon_squeeze_void_average_y
_platon_squeeze_void_average_z
_platon_squeeze_void_volume
_platon_squeeze_void_count_electrons
_platon_squeeze_void_content
1 0.500 0.500 1.000 804 354 ' '
